data_7112732
loop_
_publ_author_name
'Yeung, Sing Yee'
'Kampmann, Sven'
'Stubbs, Keith A.'
'Skelton, Brian W.'
'Kaskow, Belinda J.'
'Abraham, Lawrence J.'
'Stewart, Scott G.'

_publ_section_title
;
 Novel thalidomide analogues with potent NF\kB and TNF expression
 inhibition
;
_journal_issue 11
_journal_name_full MedChemComm
_journal_page_first 1073
_journal_paper_doi 10.1039/c1md00184a
_journal_volume 2
_journal_year 2011
_chemical_formula_moiety 'C19 H15 N3 O4'
_chemical_formula_sum 'C19 H15 N3 O4'
_chemical_formula_weight 349.34
_chemical_name_systematic
;
?
;
_space_group_IT_number 2
_symmetry_cell_setting triclinic
_symmetry_space_group_name_Hall '-P 1'
_symmetry_space_group_name_H-M 'P -1'
_atom_sites_solution_hydrogens geom
_atom_sites_solution_primary direct
_atom_sites_solution_secondary difmap
_audit_creation_date 2011-03-08T15:30:16-00:00
_audit_creation_method 'WinGX routine CIF_UPDATE'
_cell_angle_alpha 63.344(4)
_cell_angle_beta 78.108(3)
_cell_angle_gamma 79.600(3)
_cell_formula_units_Z 8
_cell_length_a 14.0273(5)
_cell_length_b 16.0539(6)
_cell_length_c 16.2753(6)
_cell_measurement_reflns_used 9007
_cell_measurement_temperature 100(2)
_cell_measurement_theta_max 31.9403
_cell_measurement_theta_min 2.7901
_cell_volume 3188.9(2)
_computing_cell_refinement
;
CrysAlisPro, Oxford Diffraction Ltd.,
Version 1.171.33.52 (release 06-11-2009 CrysAlis171 .NET)
(compiled Nov 6 2009,16:24:50)
;
_computing_data_collection
;
CrysAlisPro, Oxford Diffraction Ltd.,
Version 1.171.33.52 (release 06-11-2009 CrysAlis171 .NET)
(compiled Nov 6 2009,16:24:50)
;
_computing_data_reduction
;
CrysAlisPro, Oxford Diffraction Ltd.,
Version 1.171.33.52 (release 06-11-2009 CrysAlis171 .NET)
(compiled Nov 6 2009,16:24:50)
;
_computing_molecular_graphics 'OrtepII (Johnson, C. K. (1976)'
_computing_publication_material 'WinGX Farrugia, L. J. (1999)'
_computing_structure_refinement 'SHELXL-97 (Sheldrick, 2008)'
_diffrn_ambient_temperature 100(2)
_diffrn_detector_area_resol_mean 16.0009
_diffrn_measured_fraction_theta_full 0.999
_diffrn_measured_fraction_theta_max 0.999
_diffrn_measurement_device_type 'Oxford Diffraction Xcalibur diffractometer'
_diffrn_measurement_method '\w scans'
_diffrn_orient_matrix_UB_11 0.0012916
_diffrn_orient_matrix_UB_12 -0.0207077
_diffrn_orient_matrix_UB_13 0.0485437
_diffrn_orient_matrix_UB_21 0.0123765
_diffrn_orient_matrix_UB_22 -0.0447196
_diffrn_orient_matrix_UB_23 -0.0002712
_diffrn_orient_matrix_UB_31 0.050426
_diffrn_orient_matrix_UB_32 0.0063525
_diffrn_orient_matrix_UB_33 -0.008397
_diffrn_radiation_monochromator graphite
_diffrn_radiation_type MoK\a
_diffrn_radiation_wavelength 0.71073
_diffrn_reflns_av_R_equivalents 0.0377
_diffrn_reflns_av_unetI/netI 0.0729
_diffrn_reflns_limit_h_max 19
_diffrn_reflns_limit_h_min -19
_diffrn_reflns_limit_k_max 22
_diffrn_reflns_limit_k_min -19
_diffrn_reflns_limit_l_max 22
_diffrn_reflns_limit_l_min -22
_diffrn_reflns_number 38940
_diffrn_reflns_theta_full 30
_diffrn_reflns_theta_max 30
_diffrn_reflns_theta_min 2.8
_exptl_absorpt_coefficient_mu 0.105
_exptl_absorpt_correction_T_max 1
_exptl_absorpt_correction_T_min 0.72038
_exptl_absorpt_correction_type multi-scan
_exptl_absorpt_process_details
;
CrysAlisPro, Oxford Diffraction Ltd.,
Version 1.171.33.52 (release 06-11-2009 CrysAlis171 .NET)
(compiled Nov 6 2009,16:24:50)
Empirical absorption correction using spherical harmonics,
implemented in SCALE3 ABSPACK scaling algorithm.

;
_exptl_crystal_colour yellow
_exptl_crystal_density_diffrn 1.455
_exptl_crystal_density_method 'not measured'
_exptl_crystal_description fragment
_exptl_crystal_F_000 1456
_exptl_crystal_size_max 0.30
_exptl_crystal_size_mid 0.26
_exptl_crystal_size_min 0.22
_refine_diff_density_max 0.494
_refine_diff_density_min -0.286
_refine_diff_density_rms 0.06
_refine_ls_extinction_method none
_refine_ls_goodness_of_fit_ref 1.084
_refine_ls_hydrogen_treatment constr
_refine_ls_matrix_type full
_refine_ls_number_parameters 942
_refine_ls_number_reflns 18586
_refine_ls_number_restraints 0
_refine_ls_restrained_S_all 1.084
_refine_ls_R_factor_all 0.1206
_refine_ls_R_factor_gt 0.0751
_refine_ls_shift/su_max 0.006
_refine_ls_shift/su_mean 0.001
_refine_ls_structure_factor_coef Fsqd
_refine_ls_weighting_details 'calc w=1/[\s^2^(Fo^2^)+(0.0554P)^2^+0.0356P] where P=(Fo^2^+2Fc^2^)/3'
_refine_ls_weighting_scheme calc
_refine_ls_wR_factor_gt 0.1398
_refine_ls_wR_factor_ref 0.1589
_reflns_number_gt 12494
_reflns_number_total 18586
_reflns_threshold_expression I>2\s(I)
_cod_data_source_file c1md00184a.txt
_cod_data_source_block ysy1i
_cod_original_sg_symbol_Hall '-p 1'
_cod_database_code 7112732

loop_
_symmetry_equiv_pos_as_xyz
'x, y, z'
'-x, -y, -z'

loop_
_atom_site_label
_atom_site_type_symbol
_atom_site_fract_x
_atom_site_fract_y
_atom_site_fract_z
_atom_site_U_iso_or_equiv
_atom_site_adp_type
_atom_site_occupancy
_atom_site_symmetry_multiplicity
_atom_site_calc_flag
_atom_site_refinement_flags
C11 C 0.12631(12) 0.32705(14) 0.46480(14) 0.0215(4) Uani 1 1 d .
O11 O 0.13268(9) 0.24724(10) 0.52536(10) 0.0285(3) Uani 1 1 d .
N12 N 0.11222(11) 0.34989(11) 0.37393(11) 0.0210(3) Uani 1 1 d .
C121 C 0.09605(13) 0.28166(14) 0.34437(14) 0.0214(4) Uani 1 1 d .
H121 H 0.0702 0.3168 0.2836 0.026 Uiso 1 1 calc R
C122 C 0.01593(13) 0.22271(14) 0.41506(14) 0.0209(4) Uani 1 1 d .
O122 O -0.05416(9) 0.25648(10) 0.45163(10) 0.0264(3) Uani 1 1 d .
N123 N 0.02655(10) 0.12892(11) 0.43411(12) 0.0227(4) Uani 1 1 d .
H123 H -0.0142 0.0935 0.4806 0.027 Uiso 1 1 calc R
C124 C 0.09448(13) 0.08440(14) 0.38794(14) 0.0223(4) Uani 1 1 d .
O124 O 0.09429(9) 0.00084(10) 0.41085(10) 0.0287(3) Uani 1 1 d .
C125 C 0.16488(13) 0.14443(14) 0.31035(14) 0.0259(5) Uani 1 1 d .
H12A H 0.1359 0.1725 0.252 0.031 Uiso 1 1 calc R
H12B H 0.2257 0.105 0.3021 0.031 Uiso 1 1 calc R
C126 C 0.18982(13) 0.22213(14) 0.32902(15) 0.0260(5) Uani 1 1 d .
H12C H 0.2346 0.2618 0.2755 0.031 Uiso 1 1 calc R
H12D H 0.2234 0.1946 0.3847 0.031 Uiso 1 1 calc R
C13 C 0.11093(12) 0.44695(14) 0.31821(13) 0.0184(4) Uani 1 1 d .
O13 O 0.10308(9) 0.48415(9) 0.23579(9) 0.0229(3) Uani 1 1 d .
C13A C 0.12115(12) 0.48839(14) 0.37974(13) 0.0182(4) Uani 1 1 d .
C14 C 0.11923(12) 0.58270(14) 0.36043(13) 0.0188(4) Uani 1 1 d .
N14 N 0.10993(11) 0.65242(11) 0.27255(12) 0.0235(4) Uani 1 1 d .
H14 H 0.1064 0.6353 0.229 0.028 Uiso 1 1 calc R
C141 C 0.10570(13) 0.74928(14) 0.24751(14) 0.0217(4) Uani 1 1 d .
C142 C 0.04157(14) 0.79068(15) 0.29967(15) 0.0274(5) Uani 1 1 d .
H142 H -0.002 0.754 0.3515 0.033 Uiso 1 1 calc R
C143 C 0.04124(15) 0.88419(16) 0.27630(16) 0.0346(5) Uani 1 1 d .
H143 H -0.0004 0.9112 0.3138 0.042 Uiso 1 1 calc R
C144 C 0.10115(15) 0.93960(16) 0.19840(17) 0.0361(5) Uani 1 1 d .
H144 H 0.1002 1.0044 0.1822 0.043 Uiso 1 1 calc R
C145 C 0.16245(14) 0.89949(15) 0.14451(16) 0.0306(5) Uani 1 1 d .
H145 H 0.2025 0.9373 0.0902 0.037 Uiso 1 1 calc R
C146 C 0.16558(13) 0.80453(14) 0.16941(14) 0.0238(4) Uani 1 1 d .
H146 H 0.2088 0.7772 0.1329 0.029 Uiso 1 1 calc R
C15 C 0.12780(12) 0.59996(14) 0.43701(14) 0.0220(4) Uani 1 1 d .
H15 H 0.1266 0.6628 0.4282 0.026 Uiso 1 1 calc R
C16 C 0.13788(13) 0.52797(15) 0.52380(14) 0.0256(5) Uani 1 1 d .
H16 H 0.1437 0.5428 0.5728 0.031 Uiso 1 1 calc R
C17 C 0.13983(12) 0.43383(15) 0.54190(14) 0.0245(4) Uani 1 1 d .
H17 H 0.1469 0.3845 0.6016 0.029 Uiso 1 1 calc R
C17A C 0.13096(12) 0.41685(14) 0.46810(13) 0.0203(4) Uani 1 1 d .
C21 C 0.62228(12) 0.34837(14) 0.72942(13) 0.0187(4) Uani 1 1 d .
O21 O 0.62523(9) 0.27362(9) 0.79751(9) 0.0226(3) Uani 1 1 d .
N22 N 0.61239(10) 0.35847(11) 0.64159(11) 0.0195(3) Uani 1 1 d .
C221 C 0.60748(12) 0.28098(13) 0.62037(13) 0.0198(4) Uani 1 1 d .
H221 H 0.5878 0.308 0.557 0.024 Uiso 1 1 calc R
C222 C 0.52667(12) 0.22203(14) 0.68905(13) 0.0192(4) Uani 1 1 d .
O222 O 0.45033(9) 0.25697(9) 0.71703(10) 0.0243(3) Uani 1 1 d .
N223 N 0.54294(10) 0.12657(11) 0.71615(11) 0.0201(3) Uani 1 1 d .
H223 H 0.5008 0.092 0.7616 0.024 Uiso 1 1 calc R
C224 C 0.61894(13) 0.07960(14) 0.67899(14) 0.0206(4) Uani 1 1 d .
O224 O 0.62157(9) -0.00490(10) 0.70503(10) 0.0265(3) Uani 1 1 d .
C225 C 0.69438(13) 0.13740(14) 0.60657(14) 0.0241(4) Uani 1 1 d .
H22A H 0.6758 0.1572 0.5445 0.029 Uiso 1 1 calc R
H22B H 0.7581 0.0985 0.6097 0.029 Uiso 1 1 calc R
C226 C 0.70609(12) 0.22354(14) 0.61774(14) 0.0239(4) Uani 1 1 d .
H22C H 0.7526 0.2621 0.5652 0.029 Uiso 1 1 calc R
H22D H 0.7331 0.2044 0.676 0.029 Uiso 1 1 calc R
C23 C 0.61396(12) 0.45274(14) 0.57527(13) 0.0185(4) Uani 1 1 d .
O23 O 0.61016(9) 0.47937(10) 0.49302(9) 0.0239(3) Uani 1 1 d .
C23A C 0.62151(12) 0.50628(13) 0.62647(13) 0.0178(4) Uani 1 1 d .
C24 C 0.62033(12) 0.60299(14) 0.59538(13) 0.0185(4) Uani 1 1 d .
N24 N 0.61124(11) 0.66351(12) 0.50399(11) 0.0234(4) Uani 1 1 d .
H24 H 0.6105 0.6388 0.4656 0.028 Uiso 1 1 calc R
C241 C 0.60308(13) 0.76232(14) 0.46780(14) 0.0218(4) Uani 1 1 d .
C242 C 0.52914(14) 0.80957(15) 0.50716(14) 0.0251(4) Uani 1 1 d .
H242 H 0.4846 0.7755 0.5597 0.03 Uiso 1 1 calc R
C243 C 0.52089(15) 0.90628(15) 0.46937(15) 0.0312(5) Uani 1 1 d .
H243 H 0.4704 0.9385 0.4962 0.037 Uiso 1 1 calc R
C244 C 0.58551(16) 0.95693(15) 0.39272(15) 0.0318(5) Uani 1 1 d .
H244 H 0.5799 1.0234 0.3674 0.038 Uiso 1 1 calc R
C245 C 0.65837(15) 0.90932(15) 0.35356(15) 0.0290(5) Uani 1 1 d .
H245 H 0.7025 0.9434 0.3008 0.035 Uiso 1 1 calc R
C246 C 0.66728(13) 0.81271(15) 0.39071(14) 0.0241(4) Uani 1 1 d .
H246 H 0.7175 0.7807 0.3635 0.029 Uiso 1 1 calc R
C25 C 0.62939(12) 0.63261(14) 0.66314(13) 0.0205(4) Uani 1 1 d .
H25 H 0.6298 0.6975 0.6456 0.025 Uiso 1 1 calc R
C26 C 0.63771(12) 0.56930(14) 0.75434(14) 0.0214(4) Uani 1 1 d .
H26 H 0.6442 0.5922 0.7973 0.026 Uiso 1 1 calc R
C27 C 0.63684(12) 0.47304(14) 0.78504(14) 0.0207(4) Uani 1 1 d .
H27 H 0.6416 0.4299 0.8477 0.025 Uiso 1 1 calc R
C27A C 0.62858(12) 0.44416(13) 0.71880(13) 0.0180(4) Uani 1 1 d .
C31 C 0.60428(12) 0.32667(14) 0.21629(13) 0.0189(4) Uani 1 1 d .
O31 O 0.60056(9) 0.24776(9) 0.27781(9) 0.0245(3) Uani 1 1 d .
N32 N 0.59959(10) 0.35083(11) 0.12282(11) 0.0181(3) Uani 1 1 d .
C321 C 0.59115(12) 0.28321(13) 0.08914(13) 0.0189(4) Uani 1 1 d .
H321 H 0.5722 0.3189 0.0254 0.023 Uiso 1 1 calc R
C322 C 0.50749(12) 0.22401(13) 0.15152(13) 0.0188(4) Uani 1 1 d .
O322 O 0.43264(8) 0.25691(9) 0.18333(9) 0.0227(3) Uani 1 1 d .
N323 N 0.52029(10) 0.13067(11) 0.16780(11) 0.0199(3) Uani 1 1 d .
H323 H 0.4763 0.0951 0.2095 0.024 Uiso 1 1 calc R
C324 C 0.59443(12) 0.08701(14) 0.12590(13) 0.0197(4) Uani 1 1 d .
O324 O 0.59464(9) 0.00395(9) 0.14535(9) 0.0234(3) Uani 1 1 d .
C325 C 0.67133(13) 0.14614(13) 0.05714(14) 0.0222(4) Uani 1 1 d .
H32A H 0.6514 0.1746 -0.0055 0.027 Uiso 1 1 calc R
H32B H 0.7336 0.106 0.0556 0.027 Uiso 1 1 calc R
C326 C 0.68756(12) 0.22349(13) 0.08132(14) 0.0219(4) Uani 1 1 d .
H32C H 0.7359 0.2635 0.0326 0.026 Uiso 1 1 calc R
H32D H 0.7141 0.1953 0.141 0.026 Uiso 1 1 calc R
C33 C 0.60852(12) 0.44663(13) 0.06673(13) 0.0173(4) Uani 1 1 d .
O33 O 0.61073(9) 0.48428(9) -0.01731(9) 0.0212(3) Uani 1 1 d .
C33A C 0.61669(12) 0.48642(13) 0.13077(13) 0.0170(4) Uani 1 1 d .
C34 C 0.62337(12) 0.57964(14) 0.11158(13) 0.0175(4) Uani 1 1 d .
N34 N 0.62328(10) 0.65033(11) 0.02286(11) 0.0206(3) Uani 1 1 d .
H34 H 0.62 0.635 -0.0219 0.025 Uiso 1 1 calc R
C341 C 0.62816(12) 0.74585(13) -0.00091(13) 0.0186(4) Uani 1 1 d .
C342 C 0.56561(13) 0.79149(14) 0.04812(14) 0.0226(4) Uani 1 1 d .
H342 H 0.5182 0.7585 0.0981 0.027 Uiso 1 1 calc R
C343 C 0.57261(14) 0.88474(15) 0.02393(15) 0.0277(5) Uani 1 1 d .
H343 H 0.5315 0.9148 0.059 0.033 Uiso 1 1 calc R
C344 C 0.63885(14) 0.93453(15) -0.05070(15) 0.0290(5) Uani 1 1 d .
H344 H 0.6428 0.9987 -0.0674 0.035 Uiso 1 1 calc R
C345 C 0.69945(13) 0.88988(15) -0.10093(15) 0.0271(5) Uani 1 1 d .
H345 H 0.7447 0.9239 -0.1526 0.033 Uiso 1 1 calc R
C346 C 0.69438(13) 0.79622(14) -0.07625(13) 0.0220(4) Uani 1 1 d .
H346 H 0.7363 0.7662 -0.1109 0.026 Uiso 1 1 calc R
C35 C 0.63179(12) 0.59462(14) 0.18941(13) 0.0196(4) Uani 1 1 d .
H35 H 0.6377 0.6562 0.1805 0.023 Uiso 1 1 calc R
C36 C 0.63169(12) 0.52240(14) 0.27757(13) 0.0221(4) Uani 1 1 d .
H36 H 0.6381 0.5357 0.3273 0.026 Uiso 1 1 calc R
C37 C 0.62246(12) 0.43017(14) 0.29558(13) 0.0202(4) Uani 1 1 d .
H37 H 0.621 0.3808 0.3564 0.024 Uiso 1 1 calc R
C37A C 0.61552(12) 0.41486(13) 0.22008(13) 0.0183(4) Uani 1 1 d .
C41 C 0.10179(12) 0.34020(14) 0.97735(14) 0.0189(4) Uani 1 1 d .
O41 O 0.09470(9) 0.26458(9) 1.04348(9) 0.0238(3) Uani 1 1 d .
N42 N 0.09874(10) 0.35712(11) 0.88563(11) 0.0192(3) Uani 1 1 d .
C421 C 0.09447(12) 0.28405(13) 0.85752(13) 0.0198(4) Uani 1 1 d .
H421 H 0.0766 0.3152 0.7933 0.024 Uiso 1 1 calc R
C422 C 0.01264(13) 0.22403(14) 0.92130(14) 0.0208(4) Uani 1 1 d .
O422 O -0.06495(9) 0.25690(10) 0.94885(10) 0.0261(3) Uani 1 1 d .
N423 N 0.02990(10) 0.12898(11) 0.94412(11) 0.0220(4) Uani 1 1 d .
H423 H -0.0126 0.0932 0.9878 0.026 Uiso 1 1 calc R
C424 C 0.10678(13) 0.08412(14) 0.90569(14) 0.0210(4) Uani 1 1 d .
O424 O 0.10961(9) 0.00036(10) 0.92767(10) 0.0282(3) Uani 1 1 d .
C425 C 0.18329(13) 0.14359(14) 0.83642(14) 0.0240(4) Uani 1 1 d .
H42A H 0.166 0.1669 0.7733 0.029 Uiso 1 1 calc R
H42B H 0.247 0.1048 0.8389 0.029 Uiso 1 1 calc R
C426 C 0.19358(12) 0.22650(14) 0.85421(14) 0.0229(4) Uani 1 1 d .
H42C H 0.2411 0.2665 0.8042 0.028 Uiso 1 1 calc R
H42D H 0.2189 0.2037 0.9139 0.028 Uiso 1 1 calc R
C43 C 0.11077(12) 0.45110(14) 0.82359(13) 0.0186(4) Uani 1 1 d .
O43 O 0.11593(9) 0.48215(10) 0.73959(9) 0.0238(3) Uani 1 1 d .
C43A C 0.11899(12) 0.49793(13) 0.88126(13) 0.0172(4) Uani 1 1 d .
C44 C 0.12881(12) 0.59185(14) 0.85533(13) 0.0179(4) Uani 1 1 d .
N44 N 0.12757(10) 0.65764(11) 0.76388(11) 0.0227(4) Uani 1 1 d .
H44 H 0.1197 0.6376 0.7237 0.027 Uiso 1 1 calc R
C441 C 0.13780(13) 0.75403(14) 0.72942(14) 0.0214(4) Uani 1 1 d .
C442 C 0.08664(14) 0.80709(15) 0.77609(15) 0.0287(5) Uani 1 1 d .
H442 H 0.043 0.779 0.8317 0.034 Uiso 1 1 calc R
C443 C 0.10007(15) 0.90098(16) 0.74071(16) 0.0354(5) Uani 1 1 d .
H443 H 0.0675 0.9363 0.774 0.043 Uiso 1 1 calc R
C444 C 0.16006(15) 0.94426(16) 0.65777(16) 0.0325(5) Uani 1 1 d .
H444 H 0.1686 1.0088 0.634 0.039 Uiso 1 1 calc R
C445 C 0.20726(14) 0.89235(15) 0.61008(15) 0.0284(5) Uani 1 1 d .
H445 H 0.2468 0.9219 0.552 0.034 Uiso 1 1 calc R
C446 C 0.19752(13) 0.79762(14) 0.64592(14) 0.0235(4) Uani 1 1 d .
H446 H 0.2318 0.7623 0.6132 0.028 Uiso 1 1 calc R
C45 C 0.14035(12) 0.61306(14) 0.92833(14) 0.0213(4) Uani 1 1 d .
H45 H 0.1491 0.6756 0.9144 0.026 Uiso 1 1 calc R
C46 C 0.13930(12) 0.54580(14) 1.01884(14) 0.0222(4) Uani 1 1 d .
H46 H 0.1481 0.5633 1.0651 0.027 Uiso 1 1 calc R
C47 C 0.12569(12) 0.45286(14) 1.04439(14) 0.0215(4) Uani 1 1 d .
H47 H 0.1232 0.407 1.107 0.026 Uiso 1 1 calc R
C47A C 0.11598(12) 0.43151(13) 0.97344(13) 0.0179(4) Uani 1 1 d .

loop_
_atom_site_aniso_label
_atom_site_aniso_U_11
_atom_site_aniso_U_22
_atom_site_aniso_U_33
_atom_site_aniso_U_23
_atom_site_aniso_U_13
_atom_site_aniso_U_12
C11 0.0170(9) 0.0262(11) 0.0199(11) -0.0093(9) 0.0011(8) -0.0047(8)
O11 0.0308(8) 0.0259(8) 0.0220(8) -0.0037(7) -0.0025(6) -0.0058(6)
N12 0.0246(8) 0.0212(9) 0.0183(9) -0.0089(7) -0.0012(7) -0.0061(7)
C121 0.0224(9) 0.0222(11) 0.0213(11) -0.0112(9) -0.0006(8) -0.0039(8)
C122 0.0177(9) 0.0250(11) 0.0219(11) -0.0121(9) -0.0006(8) -0.0036(8)
O122 0.0207(7) 0.0311(9) 0.0320(9) -0.0203(7) 0.0041(6) -0.0036(6)
N123 0.0195(8) 0.0209(9) 0.0248(10) -0.0101(8) 0.0059(7) -0.0044(6)
C124 0.0199(9) 0.0217(11) 0.0238(11) -0.0107(9) 0.0020(8) -0.0019(8)
O124 0.0278(7) 0.0223(8) 0.0330(9) -0.0133(7) 0.0066(6) -0.0036(6)
C125 0.0221(10) 0.0257(11) 0.0278(12) -0.0140(10) 0.0070(8) -0.0024(8)
C126 0.0205(10) 0.0282(12) 0.0282(12) -0.0131(10) 0.0057(8) -0.0068(8)
C13 0.0149(8) 0.0226(10) 0.0189(10) -0.0113(9) 0.0013(7) -0.0024(7)
O13 0.0284(7) 0.0259(8) 0.0160(7) -0.0105(6) -0.0022(6) -0.0032(6)
C13A 0.0150(8) 0.0238(11) 0.0176(10) -0.0111(9) 0.0003(7) -0.0030(7)
C14 0.0148(8) 0.0236(11) 0.0184(10) -0.0104(9) 0.0012(7) -0.0030(7)
N14 0.0296(9) 0.0232(9) 0.0226(9) -0.0138(8) -0.0055(7) -0.0020(7)
C141 0.0212(9) 0.0224(11) 0.0211(11) -0.0083(9) -0.0037(8) -0.0032(8)
C142 0.0249(10) 0.0261(12) 0.0282(12) -0.0121(10) 0.0031(9) -0.0019(8)
C143 0.0365(12) 0.0279(13) 0.0366(14) -0.0165(11) 0.0018(10) 0.0028(10)
C144 0.0371(12) 0.0236(12) 0.0438(15) -0.0115(11) -0.0048(11) -0.0031(9)
C145 0.0269(11) 0.0296(13) 0.0298(13) -0.0071(10) -0.0028(9) -0.0065(9)
C146 0.0213(9) 0.0267(11) 0.0231(11) -0.0108(9) -0.0031(8) -0.0015(8)
C15 0.0191(9) 0.0277(11) 0.0242(11) -0.0166(9) 0.0004(8) -0.0037(8)
C16 0.0224(10) 0.0399(13) 0.0211(11) -0.0188(10) -0.0002(8) -0.0068(9)
C17 0.0214(9) 0.0338(13) 0.0176(10) -0.0097(9) -0.0011(8) -0.0063(8)
C17A 0.0164(9) 0.0254(11) 0.0175(10) -0.0076(9) -0.0007(7) -0.0044(7)
C21 0.0152(8) 0.0225(10) 0.0178(10) -0.0091(9) -0.0007(7) -0.0013(7)
O21 0.0222(7) 0.0233(8) 0.0196(8) -0.0069(6) -0.0013(6) -0.0034(5)
N22 0.0251(8) 0.0204(9) 0.0161(9) -0.0103(7) -0.0008(6) -0.0055(6)
C221 0.0207(9) 0.0227(11) 0.0182(10) -0.0113(9) 0.0018(7) -0.0060(8)
C222 0.0187(9) 0.0237(11) 0.0179(10) -0.0118(9) -0.0018(7) -0.0018(7)
O222 0.0203(7) 0.0287(8) 0.0296(8) -0.0192(7) 0.0009(6) -0.0027(6)
N223 0.0184(7) 0.0190(9) 0.0208(9) -0.0095(7) 0.0042(6) -0.0025(6)
C224 0.0196(9) 0.0216(11) 0.0216(11) -0.0116(9) -0.0009(8) -0.0007(8)
O224 0.0254(7) 0.0204(8) 0.0298(9) -0.0107(7) 0.0035(6) -0.0018(6)
C225 0.0197(9) 0.0243(11) 0.0276(12) -0.0138(9) 0.0058(8) -0.0037(8)
C226 0.0198(9) 0.0274(12) 0.0263(12) -0.0148(10) 0.0031(8) -0.0053(8)
C23 0.0158(8) 0.0227(10) 0.0181(10) -0.0109(9) 0.0006(7) -0.0016(7)
O23 0.0281(7) 0.0278(8) 0.0176(7) -0.0113(6) -0.0020(6) -0.0040(6)
C23A 0.0154(8) 0.0229(11) 0.0165(10) -0.0106(8) 0.0007(7) -0.0028(7)
C24 0.0139(8) 0.0239(11) 0.0172(10) -0.0098(9) 0.0016(7) -0.0027(7)
N24 0.0294(9) 0.0240(10) 0.0218(9) -0.0144(8) -0.0043(7) -0.0016(7)
C241 0.0251(10) 0.0234(11) 0.0190(10) -0.0104(9) -0.0035(8) -0.0038(8)
C242 0.0291(10) 0.0280(12) 0.0202(11) -0.0125(9) -0.0002(8) -0.0055(8)
C243 0.0395(12) 0.0311(13) 0.0273(12) -0.0179(11) -0.0024(10) -0.0015(10)
C244 0.0483(13) 0.0227(12) 0.0274(13) -0.0110(10) -0.0073(10) -0.0080(10)
C245 0.0368(12) 0.0297(12) 0.0211(11) -0.0095(10) -0.0016(9) -0.0115(9)
C246 0.0262(10) 0.0289(12) 0.0188(11) -0.0112(9) -0.0023(8) -0.0051(8)
C25 0.0191(9) 0.0234(11) 0.0228(11) -0.0140(9) -0.0006(8) -0.0029(7)
C26 0.0184(9) 0.0295(12) 0.0227(11) -0.0176(9) 0.0005(8) -0.0045(8)
C27 0.0166(9) 0.0290(11) 0.0173(10) -0.0114(9) -0.0011(7) -0.0020(8)
C27A 0.0132(8) 0.0228(10) 0.0187(10) -0.0099(9) 0.0007(7) -0.0043(7)
C31 0.0154(8) 0.0222(11) 0.0193(10) -0.0094(9) -0.0015(7) -0.0016(7)
O31 0.0281(7) 0.0215(8) 0.0199(8) -0.0048(6) -0.0039(6) -0.0034(6)
N32 0.0209(8) 0.0187(9) 0.0166(8) -0.0093(7) -0.0008(6) -0.0042(6)
C321 0.0206(9) 0.0204(10) 0.0173(10) -0.0097(8) -0.0004(7) -0.0041(7)
C322 0.0184(9) 0.0210(10) 0.0183(10) -0.0094(8) -0.0029(7) -0.0020(7)
O322 0.0186(6) 0.0257(8) 0.0271(8) -0.0164(7) 0.0014(6) -0.0012(5)
N323 0.0177(7) 0.0192(9) 0.0205(9) -0.0086(7) 0.0037(6) -0.0035(6)
C324 0.0178(9) 0.0218(10) 0.0205(10) -0.0104(9) -0.0028(7) -0.0005(7)
O324 0.0243(7) 0.0188(7) 0.0271(8) -0.0118(7) 0.0012(6) -0.0019(5)
C325 0.0194(9) 0.0227(11) 0.0255(11) -0.0140(9) 0.0044(8) -0.0034(8)
C326 0.0174(9) 0.0252(11) 0.0240(11) -0.0131(9) 0.0025(8) -0.0033(8)
C33 0.0153(8) 0.0202(10) 0.0174(10) -0.0095(8) -0.0010(7) -0.0011(7)
O33 0.0247(7) 0.0236(8) 0.0159(7) -0.0097(6) -0.0011(5) -0.0032(5)
C33A 0.0144(8) 0.0226(10) 0.0154(10) -0.0094(8) -0.0001(7) -0.0038(7)
C34 0.0138(8) 0.0239(10) 0.0165(10) -0.0107(8) 0.0005(7) -0.0032(7)
N34 0.0275(8) 0.0223(9) 0.0166(9) -0.0121(7) -0.0038(7) -0.0024(7)
C341 0.0195(9) 0.0206(10) 0.0173(10) -0.0092(8) -0.0023(7) -0.0033(7)
C342 0.0235(10) 0.0239(11) 0.0186(11) -0.0080(9) -0.0012(8) -0.0031(8)
C343 0.0316(11) 0.0250(12) 0.0302(12) -0.0160(10) -0.0064(9) 0.0021(9)
C344 0.0327(11) 0.0209(11) 0.0348(13) -0.0118(10) -0.0079(10) -0.0033(9)
C345 0.0251(10) 0.0269(12) 0.0262(12) -0.0064(10) -0.0042(9) -0.0081(8)
C346 0.0191(9) 0.0273(11) 0.0210(11) -0.0123(9) -0.0013(8) -0.0021(8)
C35 0.0178(9) 0.0244(11) 0.0208(11) -0.0137(9) -0.0003(7) -0.0040(7)
C36 0.0224(9) 0.0299(12) 0.0183(10) -0.0146(9) -0.0025(8) -0.0022(8)
C37 0.0203(9) 0.0242(11) 0.0145(10) -0.0070(8) -0.0018(7) -0.0029(8)
C37A 0.0158(8) 0.0213(10) 0.0183(10) -0.0090(8) -0.0020(7) -0.0020(7)
C41 0.0167(9) 0.0196(10) 0.0189(10) -0.0079(8) -0.0010(7) -0.0008(7)
O41 0.0243(7) 0.0225(8) 0.0207(8) -0.0070(6) -0.0005(6) -0.0020(6)
N42 0.0229(8) 0.0195(9) 0.0159(8) -0.0085(7) -0.0002(6) -0.0045(6)
C421 0.0211(9) 0.0221(10) 0.0196(10) -0.0117(9) -0.0011(8) -0.0047(8)
C422 0.0190(9) 0.0236(11) 0.0223(11) -0.0127(9) -0.0013(8) -0.0020(8)
O422 0.0197(7) 0.0286(8) 0.0354(9) -0.0210(7) 0.0021(6) -0.0022(6)
N423 0.0184(8) 0.0229(9) 0.0224(9) -0.0104(8) 0.0057(6) -0.0049(6)
C424 0.0175(9) 0.0225(11) 0.0230(11) -0.0113(9) -0.0007(8) -0.0003(8)
O424 0.0256(7) 0.0215(8) 0.0340(9) -0.0123(7) 0.0044(6) -0.0027(6)
C425 0.0222(9) 0.0236(11) 0.0270(12) -0.0140(9) 0.0043(8) -0.0044(8)
C426 0.0171(9) 0.0275(11) 0.0254(11) -0.0143(9) 0.0046(8) -0.0055(8)
C43 0.0153(8) 0.0222(10) 0.0195(10) -0.0102(9) -0.0009(7) -0.0029(7)
O43 0.0274(7) 0.0283(8) 0.0169(7) -0.0111(6) -0.0013(6) -0.0041(6)
C43A 0.0147(8) 0.0210(10) 0.0181(10) -0.0102(8) -0.0012(7) -0.0034(7)
C44 0.0141(8) 0.0219(10) 0.0184(10) -0.0098(8) -0.0005(7) -0.0027(7)
N44 0.0261(8) 0.0232(9) 0.0224(9) -0.0121(8) -0.0042(7) -0.0038(7)
C441 0.0213(9) 0.0204(10) 0.0207(11) -0.0073(9) -0.0028(8) -0.0022(8)
C442 0.0291(11) 0.0264(12) 0.0244(12) -0.0099(10) 0.0029(9) 0.0009(9)
C443 0.0404(13) 0.0313(13) 0.0339(14) -0.0177(11) -0.0018(10) 0.0045(10)
C444 0.0400(12) 0.0240(12) 0.0339(14) -0.0130(11) -0.0027(10) -0.0057(9)
C445 0.0305(11) 0.0258(12) 0.0251(12) -0.0083(10) 0.0010(9) -0.0064(9)
C446 0.0231(10) 0.0254(11) 0.0223(11) -0.0123(9) 0.0005(8) -0.0016(8)
C45 0.0194(9) 0.0231(11) 0.0251(11) -0.0142(9) -0.0017(8) -0.0019(7)
C46 0.0213(9) 0.0296(12) 0.0222(11) -0.0172(9) -0.0027(8) -0.0012(8)
C47 0.0210(9) 0.0266(11) 0.0165(10) -0.0103(9) -0.0015(8) -0.0001(8)
C47A 0.0150(8) 0.0210(10) 0.0176(10) -0.0092(8) -0.0012(7) 0.0000(7)

loop_
_atom_type_symbol
_atom_type_description
_atom_type_scat_dispersion_real
_atom_type_scat_dispersion_imag
_atom_type_scat_source
C C 0.0033 0.0016 'International Tables Vol C Tables 4.2.6.8 and 6.1.1.4'
H H 0 0 'International Tables Vol C Tables 4.2.6.8 and 6.1.1.4'
N N 0.0061 0.0033 'International Tables Vol C Tables 4.2.6.8 and 6.1.1.4'
O O 0.0106 0.006 'International Tables Vol C Tables 4.2.6.8 and 6.1.1.4'

loop_
_geom_angle_atom_site_label_1
_geom_angle_atom_site_label_2
_geom_angle_atom_site_label_3
_geom_angle
O11 C11 N12 123.72(19)
O11 C11 C17A 130.04(19)
N12 C11 C17A 106.24(16)
C11 N12 C13 111.35(16)
C11 N12 C121 123.36(16)
C13 N12 C121 125.21(16)
N12 C121 C126 112.87(15)
N12 C121 C122 108.26(15)
C126 C121 C122 112.83(16)
N12 C121 H121 107.5
C126 C121 H121 107.5
C122 C121 H121 107.5
O122 C122 N123 121.22(17)
O122 C122 C121 122.16(18)
N123 C122 C121 116.61(15)
C122 N123 C124 127.03(16)
C122 N123 H123 116.5
C124 N123 H123 116.5
O124 C124 N123 120.20(17)
O124 C124 C125 123.51(17)
N123 C124 C125 116.29(17)
C124 C125 C126 111.75(16)
C124 C125 H12A 109.3
C126 C125 H12A 109.3
C124 C125 H12B 109.3
C126 C125 H12B 109.3
H12A C125 H12B 107.9
C125 C126 C121 109.58(15)
C125 C126 H12C 109.8
C121 C126 H12C 109.8
C125 C126 H12D 109.8
C121 C126 H12D 109.8
H12C C126 H12D 108.2
O13 C13 N12 124.07(17)
O13 C13 C13A 130.12(19)
N12 C13 C13A 105.80(16)
C17A C13A C14 121.84(17)
C17A C13A C13 108.98(17)
C14 C13A C13 129.15(18)
N14 C14 C13A 121.01(17)
N14 C14 C15 123.75(18)
C13A C14 C15 115.24(18)
C14 N14 C141 124.66(16)
C14 N14 H14 117.7
C141 N14 H14 117.7
C146 C141 C142 119.29(19)
C146 C141 N14 119.65(17)
C142 C141 N14 121.06(18)
C143 C142 C141 120.16(19)
C143 C142 H142 119.9
C141 C142 H142 119.9
C142 C143 C144 120.6(2)
C142 C143 H143 119.7
C144 C143 H143 119.7
C145 C144 C143 119.3(2)
C145 C144 H144 120.3
C143 C144 H144 120.3
C146 C145 C144 120.3(2)
C146 C145 H145 119.8
C144 C145 H145 119.8
C145 C146 C141 120.14(19)
C145 C146 H146 119.9
C141 C146 H146 119.9
C16 C15 C14 121.90(19)
C16 C15 H15 119
C14 C15 H15 119
C15 C16 C17 122.10(18)
C15 C16 H16 118.9
C17 C16 H16 118.9
C17A C17 C16 116.18(19)
C17A C17 H17 121.9
C16 C17 H17 121.9
C17 C17A C13A 122.73(19)
C17 C17A C11 129.66(19)
C13A C17A C11 107.58(17)
O21 C21 N22 123.85(18)
O21 C21 C27A 130.17(18)
N22 C21 C27A 105.97(16)
C21 N22 C23 111.50(15)
C21 N22 C221 124.04(16)
C23 N22 C221 124.34(16)
N22 C221 C226 112.31(14)
N22 C221 C222 109.02(14)
C226 C221 C222 112.88(16)
N22 C221 H221 107.5
C226 C221 H221 107.5
C222 C221 H221 107.5
O222 C222 N223 120.88(17)
O222 C222 C221 122.28(17)
N223 C222 C221 116.80(15)
C222 N223 C224 126.60(16)
C222 N223 H223 116.7
C224 N223 H223 116.7
O224 C224 N223 120.21(17)
O224 C224 C225 123.05(17)
N223 C224 C225 116.74(17)
C224 C225 C226 112.88(16)
C224 C225 H22A 109
C226 C225 H22A 109
C224 C225 H22B 109
C226 C225 H22B 109
H22A C225 H22B 107.8
C225 C226 C221 110.04(14)
C225 C226 H22C 109.7
C221 C226 H22C 109.7
C225 C226 H22D 109.7
C221 C226 H22D 109.7
H22C C226 H22D 108.2
O23 C23 N22 124.23(17)
O23 C23 C23A 129.93(19)
N22 C23 C23A 105.84(16)
C27A C23A C24 121.61(17)
C27A C23A C23 108.76(17)
C24 C23A C23 129.62(18)
N24 C24 C23A 120.68(16)
N24 C24 C25 123.74(18)
C23A C24 C25 115.57(18)
C24 N24 C241 124.63(16)
C24 N24 H24 117.7
C241 N24 H24 117.7
C246 C241 C242 119.78(19)
C246 C241 N24 119.74(17)
C242 C241 N24 120.45(18)
C243 C242 C241 119.58(19)
C243 C242 H242 120.2
C241 C242 H242 120.2
C242 C243 C244 120.8(2)
C242 C243 H243 119.6
C244 C243 H243 119.6
C245 C244 C243 119.2(2)
C245 C244 H244 120.4
C243 C244 H244 120.4
C246 C245 C244 120.5(2)
C246 C245 H245 119.8
C244 C245 H245 119.8
C245 C246 C241 120.14(19)
C245 C246 H246 119.9
C241 C246 H246 119.9
C26 C25 C24 121.75(18)
C26 C25 H25 119.1
C24 C25 H25 119.1
C25 C26 C27 122.18(17)
C25 C26 H26 118.9
C27 C26 H26 118.9
C27A C27 C26 116.04(18)
C27A C27 H27 122
C26 C27 H27 122
C27 C27A C23A 122.83(18)
C27 C27A C21 129.27(18)
C23A C27A C21 107.86(16)
O31 C31 N32 124.19(18)
O31 C31 C37A 130.00(18)
N32 C31 C37A 105.80(16)
C31 N32 C33 111.76(15)
C31 N32 C321 123.23(16)
C33 N32 C321 124.94(16)
N32 C321 C326 112.68(14)
N32 C321 C322 108.65(14)
C326 C321 C322 112.63(16)
N32 C321 H321 107.5
C326 C321 H321 107.5
C322 C321 H321 107.5
O322 C322 N323 121.03(16)
O322 C322 C321 122.45(17)
N323 C322 C321 116.48(15)
C324 N323 C322 127.29(16)
C324 N323 H323 116.4
C322 N323 H323 116.4
O324 C324 N323 120.02(17)
O324 C324 C325 123.20(16)
N323 C324 C325 116.78(17)
C324 C325 C326 111.72(15)
C324 C325 H32A 109.3
C326 C325 H32A 109.3
C324 C325 H32B 109.3
C326 C325 H32B 109.3
H32A C325 H32B 107.9
C325 C326 C321 110.22(14)
C325 C326 H32C 109.6
C321 C326 H32C 109.6
C325 C326 H32D 109.6
C321 C326 H32D 109.6
H32C C326 H32D 108.1
O33 C33 N32 124.56(17)
O33 C33 C33A 129.93(18)
N32 C33 C33A 105.49(16)
C37A C33A C34 122.00(17)
C37A C33A C33 108.87(17)
C34 C33A C33 129.12(17)
N34 C34 C33A 121.54(16)
N34 C34 C35 123.36(17)
C33A C34 C35 115.09(17)
C34 N34 C341 124.38(15)
C34 N34 H34 117.8
C341 N34 H34 117.8
C346 C341 C342 119.16(18)
C346 C341 N34 119.56(17)
C342 C341 N34 121.25(17)
C343 C342 C341 120.03(18)
C343 C342 H342 120
C341 C342 H342 120
C344 C343 C342 120.64(19)
C344 C343 H343 119.7
C342 C343 H343 119.7
C343 C344 C345 119.4(2)
C343 C344 H344 120.3
C345 C344 H344 120.3
C346 C345 C344 120.45(19)
C346 C345 H345 119.8
C344 C345 H345 119.8
C345 C346 C341 120.29(18)
C345 C346 H346 119.9
C341 C346 H346 119.9
C36 C35 C34 122.09(18)
C36 C35 H35 119
C34 C35 H35 119
C35 C36 C37 121.87(17)
C35 C36 H36 119.1
C37 C36 H36 119.1
C37A C37 C36 116.37(18)
C37A C37 H37 121.8
C36 C37 H37 121.8
C37 C37A C33A 122.56(18)
C37 C37A C31 129.40(18)
C33A C37A C31 108.04(16)
O41 C41 N42 124.53(18)
O41 C41 C47A 129.66(18)
N42 C41 C47A 105.81(16)
C41 N42 C43 111.74(15)
C41 N42 C421 123.60(16)
C43 N42 C421 124.33(16)
N42 C421 C422 109.07(15)
N42 C421 C426 111.91(14)
C422 C421 C426 112.88(16)
N42 C421 H421 107.6
C422 C421 H421 107.6
C426 C421 H421 107.6
O422 C422 N423 120.79(17)
O422 C422 C421 122.67(18)
N423 C422 C421 116.50(15)
C424 N423 C422 127.14(16)
C424 N423 H423 116.4
C422 N423 H423 116.4
O424 C424 N423 120.42(17)
O424 C424 C425 122.96(17)
N423 C424 C425 116.62(17)
C424 C425 C426 112.31(16)
C424 C425 H42A 109.1
C426 C425 H42A 109.1
C424 C425 H42B 109.1
C426 C425 H42B 109.1
H42A C425 H42B 107.9
C425 C426 C421 110.28(14)
C425 C426 H42C 109.6
C421 C426 H42C 109.6
C425 C426 H42D 109.6
C421 C426 H42D 109.6
H42C C426 H42D 108.1
O43 C43 N42 124.31(17)
O43 C43 C43A 129.86(18)
N42 C43 C43A 105.79(16)
C47A C43A C44 121.64(17)
C47A C43A C43 108.70(17)
C44 C43A C43 129.67(18)
N44 C44 C43A 120.79(16)
N44 C44 C45 123.96(18)
C43A C44 C45 115.25(18)
C44 N44 C441 125.83(16)
C44 N44 H44 117.1
C441 N44 H44 117.1
C446 C441 C442 119.26(19)
C446 C441 N44 119.31(17)
C442 C441 N44 121.40(18)
C443 C442 C441 119.5(2)
C443 C442 H442 120.2
C441 C442 H442 120.2
C444 C443 C442 121.1(2)
C444 C443 H443 119.4
C442 C443 H443 119.4
C445 C444 C443 119.0(2)
C445 C444 H444 120.5
C443 C444 H444 120.5
C444 C445 C446 120.7(2)
C444 C445 H445 119.6
C446 C445 H445 119.6
C445 C446 C441 120.27(19)
C445 C446 H446 119.9
C441 C446 H446 119.9
C46 C45 C44 122.14(18)
C46 C45 H45 118.9
C44 C45 H45 118.9
C45 C46 C47 121.99(18)
C45 C46 H46 119
C47 C46 H46 119
C47A C47 C46 116.11(18)
C47A C47 H47 121.9
C46 C47 H47 121.9
C47 C47A C43A 122.80(18)
C47 C47A C41 129.30(18)
C43A C47A C41 107.90(16)

loop_
_geom_bond_atom_site_label_1
_geom_bond_atom_site_label_2
_geom_bond_distance
C11 O11 1.218(2)
C11 N12 1.403(2)
C11 C17A 1.480(3)
N12 C13 1.407(2)
N12 C121 1.446(2)
C121 C126 1.527(3)
C121 C122 1.535(3)
C121 H121 1
C122 O122 1.213(2)
C122 N123 1.380(2)
N123 C124 1.387(2)
N123 H123 0.88
C124 O124 1.221(2)
C124 C125 1.495(3)
C125 C126 1.521(3)
C125 H12A 0.99
C125 H12B 0.99
C126 H12C 0.99
C126 H12D 0.99
C13 O13 1.219(2)
C13 C13A 1.469(2)
C13A C17A 1.396(3)
C13A C14 1.398(2)
C14 N14 1.380(2)
C14 C15 1.424(3)
N14 C141 1.413(2)
N14 H14 0.88
C141 C146 1.388(3)
C141 C142 1.395(3)
C142 C143 1.373(3)
C142 H142 0.95
C143 C144 1.387(3)
C143 H143 0.95
C144 C145 1.385(3)
C144 H144 0.95
C145 C146 1.385(3)
C145 H145 0.95
C146 H146 0.95
C15 C16 1.382(3)
C15 H15 0.95
C16 C17 1.400(3)
C16 H16 0.95
C17 C17A 1.378(3)
C17 H17 0.95
C21 O21 1.216(2)
C21 N22 1.398(2)
C21 C27A 1.485(3)
N22 C23 1.412(2)
N22 C221 1.448(2)
C221 C226 1.522(2)
C221 C222 1.532(2)
C221 H221 1
C222 O222 1.217(2)
C222 N223 1.380(2)
N223 C224 1.387(2)
N223 H223 0.88
C224 O224 1.222(2)
C224 C225 1.493(3)
C225 C226 1.514(3)
C225 H22A 0.99
C225 H22B 0.99
C226 H22C 0.99
C226 H22D 0.99
C23 O23 1.219(2)
C23 C23A 1.468(2)
C23A C27A 1.394(3)
C23A C24 1.399(2)
C24 N24 1.382(2)
C24 C25 1.417(2)
N24 C241 1.414(2)
N24 H24 0.88
C241 C246 1.388(3)
C241 C242 1.393(3)
C242 C243 1.382(3)
C242 H242 0.95
C243 C244 1.389(3)
C243 H243 0.95
C244 C245 1.386(3)
C244 H244 0.95
C245 C246 1.381(3)
C245 H245 0.95
C246 H246 0.95
C25 C26 1.387(3)
C25 H25 0.95
C26 C27 1.396(3)
C26 H26 0.95
C27 C27A 1.382(2)
C27 H27 0.95
C31 O31 1.214(2)
C31 N32 1.404(2)
C31 C37A 1.482(3)
N32 C33 1.406(2)
N32 C321 1.449(2)
C321 C326 1.528(2)
C321 C322 1.535(2)
C321 H321 1
C322 O322 1.213(2)
C322 N323 1.384(2)
N323 C324 1.383(2)
N323 H323 0.88
C324 O324 1.224(2)
C324 C325 1.495(2)
C325 C326 1.525(2)
C325 H32A 0.99
C325 H32B 0.99
C326 H32C 0.99
C326 H32D 0.99
C33 O33 1.218(2)
C33 C33A 1.477(2)
C33A C37A 1.390(3)
C33A C34 1.402(2)
C34 N34 1.379(2)
C34 C35 1.422(2)
N34 C341 1.414(2)
N34 H34 0.88
C341 C346 1.390(3)
C341 C342 1.396(2)
C342 C343 1.383(3)
C342 H342 0.95
C343 C344 1.382(3)
C343 H343 0.95
C344 C345 1.387(3)
C344 H344 0.95
C345 C346 1.383(3)
C345 H345 0.95
C346 H346 0.95
C35 C36 1.382(3)
C35 H35 0.95
C36 C37 1.400(2)
C36 H36 0.95
C37 C37A 1.382(2)
C37 H37 0.95
C41 O41 1.212(2)
C41 N42 1.401(2)
C41 C47A 1.486(2)
N42 C43 1.407(2)
N42 C421 1.452(2)
C421 C422 1.528(2)
C421 C426 1.530(2)
C421 H421 1
C422 O422 1.212(2)
C422 N423 1.386(2)
N423 C424 1.385(2)
N423 H423 0.88
C424 O424 1.222(2)
C424 C425 1.497(3)
C425 C426 1.519(3)
C425 H42A 0.99
C425 H42B 0.99
C426 H42C 0.99
C426 H42D 0.99
C43 O43 1.218(2)
C43 C43A 1.473(2)
C43A C47A 1.394(3)
C43A C44 1.397(2)
C44 N44 1.387(2)
C44 C45 1.420(2)
N44 C441 1.414(2)
N44 H44 0.88
C441 C446 1.388(3)
C441 C442 1.397(3)
C442 C443 1.385(3)
C442 H442 0.95
C443 C444 1.384(3)
C443 H443 0.95
C444 C445 1.380(3)
C444 H444 0.95
C445 C446 1.385(3)
C445 H445 0.95
C446 H446 0.95
C45 C46 1.380(3)
C45 H45 0.95
C46 C47 1.396(3)
C46 H46 0.95
C47 C47A 1.381(2)
C47 H47 0.95

loop_
_geom_hbond_atom_site_label_D
_geom_hbond_atom_site_label_H
_geom_hbond_atom_site_label_A
_geom_hbond_distance_DH
_geom_hbond_distance_HA
_geom_hbond_distance_DA
_geom_hbond_angle_DHA
_geom_hbond_site_symmetry_A
N123 H123 O124 0.88 2.02 2.894(2) 172.9 2_556
N14 H14 O13 0.88 2.39 3.038(2) 131 .
N223 H223 O324 0.88 2.07 2.937(2) 169.4 2_656
N24 H24 O23 0.88 2.39 3.043(2) 130.9 .
N323 H323 O224 0.88 2.01 2.885(2) 172.8 2_656
N34 H34 O33 0.88 2.41 3.057(2) 130.4 .
N34 H34 O322 0.88 2.59 3.205(2) 127.9 2_665
N423 H423 O424 0.88 2.03 2.897(2) 169.4 2_557
N44 H44 O43 0.88 2.4 3.052(2) 131.1 .
